data_4301977
loop_
_publ_author_name
'Patrick L. Feng'
'Changhyun Koo'
'John J. Henderson'
'Motohiro Nakano'
'Stephen Hill'
'Enrique del Barco'
'David N. Hendrickson'
'Paul Manning'

_publ_contact_author_address
;
Department of Chemistry and Biochemistry
University of California-San Diego
La Jolla, CA 92093
USA
;
_publ_contact_author_email dhendrickson@ucsd.edu
_publ_contact_author_name 'David N. Hendrickson'
_publ_section_title
;
Nanomodulation of Molecular Nanomagnets
;
_journal_name_full 'Inorganic Chemistry'
_journal_page_first 3480
_journal_page_last 3492
_journal_paper_doi 10.1021/ic802336k
_journal_volume 48
_journal_year 2009
_chemical_formula_moiety 'C21 H12 Mn3 N27 O7 Zn2, 3(C8 H20 N), C H3 O'
_chemical_formula_sum 'C46 H75 Mn3 N30 O8 Zn2'
_chemical_formula_weight 1471.96
_space_group_IT_number 14
_symmetry_cell_setting monoclinic
_symmetry_space_group_name_Hall '-P 2yn'
_symmetry_space_group_name_H-M 'P 1 21/n 1'
_atom_sites_solution_hydrogens geom
_atom_sites_solution_primary direct
_atom_sites_solution_secondary difmap
_cell_angle_alpha 90.00
_cell_angle_beta 106.8040(10)
_cell_angle_gamma 90.00
_cell_formula_units_Z 4
_cell_length_a 18.1918(9)
_cell_length_b 19.9808(10)
_cell_length_c 18.4894(9)
_cell_measurement_reflns_used 11774
_cell_measurement_temperature 100(2)
_cell_measurement_theta_max 25.37
_cell_measurement_theta_min 1.38
_cell_volume 6433.7(6)
_computing_cell_refinement 'Bruker SMART'
_computing_data_collection 'Bruker SMART'
_computing_data_reduction 'Bruker SAINT'
_computing_molecular_graphics ORTEP32
_computing_publication_material WINGX
_computing_structure_refinement 'SHELXL-97 (Sheldrick, 1997)'
_computing_structure_solution 'SHELXL-97 (Sheldrick, 1997)'
_diffrn_ambient_temperature 100(2)
_diffrn_measured_fraction_theta_full 0.999
_diffrn_measured_fraction_theta_max 0.998
_diffrn_measurement_device_type 'CCD area detector'
_diffrn_measurement_method 'phi and omega scans'
_diffrn_radiation_monochromator graphite
_diffrn_radiation_source 'fine-focus sealed tube'
_diffrn_radiation_type MoK\a
_diffrn_radiation_wavelength 0.71073
_diffrn_reflns_av_R_equivalents 0.0851
_diffrn_reflns_av_sigmaI/netI 0.0722
_diffrn_reflns_limit_h_max 21
_diffrn_reflns_limit_h_min -21
_diffrn_reflns_limit_k_max 23
_diffrn_reflns_limit_k_min -24
_diffrn_reflns_limit_l_max 22
_diffrn_reflns_limit_l_min -22
_diffrn_reflns_number 60710
_diffrn_reflns_theta_full 25.00
_diffrn_reflns_theta_max 25.37
_diffrn_reflns_theta_min 1.38
_exptl_absorpt_coefficient_mu 1.380
_exptl_absorpt_correction_T_max 0.759
_exptl_absorpt_correction_T_min 0.668
_exptl_absorpt_correction_type multi-scan
_exptl_absorpt_process_details SADABS
_exptl_crystal_colour black
_exptl_crystal_density_diffrn 1.520
_exptl_crystal_density_method 'not measured'
_exptl_crystal_description block
_exptl_crystal_F_000 3040
_exptl_crystal_size_max 0.3
_exptl_crystal_size_mid 0.3
_exptl_crystal_size_min 0.2
_refine_diff_density_max 0.852
_refine_diff_density_min -0.395
_refine_diff_density_rms 0.091
_refine_ls_extinction_method none
_refine_ls_goodness_of_fit_ref 0.999
_refine_ls_hydrogen_treatment constr
_refine_ls_matrix_type full
_refine_ls_number_parameters 815
_refine_ls_number_reflns 11774
_refine_ls_number_restraints 0
_refine_ls_restrained_S_all 0.999
_refine_ls_R_factor_all 0.0719
_refine_ls_R_factor_gt 0.0417
_refine_ls_shift/su_max 0.034
_refine_ls_shift/su_mean 0.002
_refine_ls_structure_factor_coef Fsqd
_refine_ls_weighting_details 'calc w=1/[\s^2^(Fo^2^)+(0.0391P)^2^+3.2073P] where P=(Fo^2^+2Fc^2^)/3'
_refine_ls_weighting_scheme calc
_refine_ls_wR_factor_gt 0.0871
_refine_ls_wR_factor_ref 0.0999
_reflns_number_gt 8402
_reflns_number_total 11774
_reflns_threshold_expression >2sigma(I)
_cod_data_source_file ic802336k_si_002_3.cif
_cod_data_source_block 3
_cod_depositor_comments
;
The following automatic conversions were performed:
'_symmetry_cell_setting' value 'Monoclinic' changed to 'monoclinic'
according to '/home/saulius/struct/CIF-dictionaries/cif_core.dic'
dictionary named 'cif_core.dic' version 2.4.1 from 2010-06-29.

Automatic conversion script
Id: cif_fix_enum 1527 2010-12-29 10:47:43Z saulius 
;
_cod_original_sg_symbol_H-M 'P 21/n'
_cod_database_code 4301977

loop_
_symmetry_equiv_pos_as_xyz
'x, y, z'
'-x+1/2, y+1/2, -z+1/2'
'-x, -y, -z'
'x-1/2, -y-1/2, z-1/2'

loop_
_atom_site_label
_atom_site_type_symbol
_atom_site_fract_x
_atom_site_fract_y
_atom_site_fract_z
_atom_site_U_iso_or_equiv
_atom_site_adp_type
_atom_site_occupancy
_atom_site_symmetry_multiplicity
_atom_site_calc_flag
_atom_site_refinement_flags
_atom_site_disorder_assembly
_atom_site_disorder_group
O8 O 0.27672(16) 0.59603(14) 0.93977(15) 0.0313(7) Uani 1 1 d . . .
N30 N 0.20043(17) 0.08034(14) 0.93830(16) 0.0159(7) Uani 1 1 d . . .
C20 C 0.0970(2) 0.50950(18) 0.73895(19) 0.0160(8) Uani 1 1 d . . .
H20 H 0.1287 0.4933 0.7845 0.019 Uiso 1 1 calc R . .
N29 N 0.93076(17) 0.37277(15) 0.86748(17) 0.0188(7) Uani 1 1 d . . .
C18 C 0.0240(2) 0.48948(18) 0.6096(2) 0.0193(9) Uani 1 1 d . . .
H18 H 0.0092 0.4610 0.5680 0.023 Uiso 1 1 calc R . .
C19 C 0.0729(2) 0.46689(18) 0.6781(2) 0.0178(8) Uani 1 1 d . . .
H19 H 0.0893 0.4226 0.6828 0.021 Uiso 1 1 calc R . .
C45 C 0.0990(2) 0.1482(2) 0.8413(2) 0.0291(10) Uani 1 1 d . . .
H45A H 0.1060 0.1215 0.8006 0.044 Uiso 1 1 calc R . .
H45B H 0.0862 0.1932 0.8241 0.044 Uiso 1 1 calc R . .
H45C H 0.0581 0.1296 0.8583 0.044 Uiso 1 1 calc R . .
C44 C 0.1723(2) 0.14832(18) 0.9059(2) 0.0206(9) Uani 1 1 d . . .
H44A H 0.2123 0.1691 0.8886 0.025 Uiso 1 1 calc R . .
H44B H 0.1645 0.1760 0.9461 0.025 Uiso 1 1 calc R . .
C42 C 0.2017(2) 0.03088(19) 0.8763(2) 0.0204(9) Uani 1 1 d . . .
H42A H 0.2198 -0.0119 0.8995 0.024 Uiso 1 1 calc R . .
H42B H 0.1495 0.0245 0.8445 0.024 Uiso 1 1 calc R . .
C34 C 1.0051(2) 0.35550(19) 0.9262(2) 0.0233(9) Uani 1 1 d . . .
H34A H 1.0319 0.3224 0.9050 0.028 Uiso 1 1 calc R . .
H34B H 0.9930 0.3350 0.9689 0.028 Uiso 1 1 calc R . .
C40 C 0.2808(2) 0.08994(18) 0.9913(2) 0.0192(9) Uani 1 1 d . . .
H40A H 0.3120 0.1117 0.9637 0.023 Uiso 1 1 calc R . .
H40B H 0.2779 0.1197 1.0318 0.023 Uiso 1 1 calc R . .
C46 C 0.2678(2) 0.5305(2) 0.9090(2) 0.0295(10) Uani 1 1 d . . .
H46A H 0.3098 0.5030 0.9367 0.044 Uiso 1 1 calc R . .
H46B H 0.2673 0.5323 0.8570 0.044 Uiso 1 1 calc R . .
H46C H 0.2203 0.5118 0.9125 0.044 Uiso 1 1 calc R . .
C36 C 0.9495(2) 0.4028(2) 0.7993(2) 0.0236(9) Uani 1 1 d . . .
H36A H 0.9781 0.4438 0.8151 0.028 Uiso 1 1 calc R . .
H36B H 0.9828 0.3720 0.7832 0.028 Uiso 1 1 calc R . .
C31 C 0.8743(2) 0.4088(2) 0.9741(2) 0.0276(10) Uani 1 1 d . . .
H31A H 0.8546 0.3643 0.9743 0.041 Uiso 1 1 calc R . .
H31B H 0.8391 0.4403 0.9850 0.041 Uiso 1 1 calc R . .
H31C H 0.9231 0.4123 1.0118 0.041 Uiso 1 1 calc R . .
C38 C 0.1469(2) 0.05014(18) 0.97949(19) 0.0180(8) Uani 1 1 d . . .
H38A H 0.0949 0.0512 0.9459 0.022 Uiso 1 1 calc R . .
H38B H 0.1608 0.0035 0.9903 0.022 Uiso 1 1 calc R . .
C35 C 1.0593(2) 0.4137(2) 0.9551(2) 0.0320(10) Uani 1 1 d . . .
H35A H 1.0776 0.4307 0.9150 0.048 Uiso 1 1 calc R . .
H35B H 1.1020 0.3988 0.9959 0.048 Uiso 1 1 calc R . .
H35C H 1.0325 0.4485 0.9729 0.048 Uiso 1 1 calc R . .
C43 C 0.2513(2) 0.0508(2) 0.8264(2) 0.0283(10) Uani 1 1 d . . .
H43A H 0.2321 0.0916 0.8005 0.042 Uiso 1 1 calc R . .
H43B H 0.2498 0.0160 0.7902 0.042 Uiso 1 1 calc R . .
H43C H 0.3032 0.0572 0.8571 0.042 Uiso 1 1 calc R . .
C30 C 0.8841(2) 0.42396(19) 0.8972(2) 0.0212(9) Uani 1 1 d . . .
H30A H 0.9087 0.4673 0.8995 0.025 Uiso 1 1 calc R . .
H30B H 0.8335 0.4274 0.8611 0.025 Uiso 1 1 calc R . .
C39 C 0.1477(2) 0.08461(19) 1.0528(2) 0.0239(9) Uani 1 1 d . . .
H39A H 0.1968 0.0782 1.0892 0.036 Uiso 1 1 calc R . .
H39B H 0.1083 0.0659 1.0717 0.036 Uiso 1 1 calc R . .
H39C H 0.1385 0.1316 1.0438 0.036 Uiso 1 1 calc R . .
C41 C 0.3203(2) 0.0263(2) 1.0256(2) 0.0274(10) Uani 1 1 d . . .
H41A H 0.2877 0.0021 1.0491 0.041 Uiso 1 1 calc R . .
H41B H 0.3678 0.0370 1.0628 0.041 Uiso 1 1 calc R . .
H41C H 0.3305 -0.0008 0.9867 0.041 Uiso 1 1 calc R . .
C22 C -0.0537(2) 0.8245(2) 0.3644(2) 0.0230(9) Uani 1 1 d . . .
H22A H -0.0613 0.8725 0.3589 0.028 Uiso 1 1 calc R . .
H22B H -0.0315 0.8097 0.3253 0.028 Uiso 1 1 calc R . .
C11 C 0.3203(2) 0.81449(19) 1.2046(2) 0.0221(9) Uani 1 1 d . . .
H11 H 0.3532 0.8002 1.2504 0.027 Uiso 1 1 calc R . .
C23 C -0.1308(2) 0.7917(2) 0.3510(2) 0.0321(10) Uani 1 1 d . . .
H23A H -0.1248 0.7440 0.3515 0.048 Uiso 1 1 calc R . .
H23B H -0.1639 0.8055 0.3029 0.048 Uiso 1 1 calc R . .
H23C H -0.1529 0.8047 0.3902 0.048 Uiso 1 1 calc R . .
C32 C 0.8823(2) 0.30999(19) 0.8473(2) 0.0265(10) Uani 1 1 d . . .
H32A H 0.8763 0.2909 0.8935 0.032 Uiso 1 1 calc R . .
H32B H 0.8316 0.3229 0.8161 0.032 Uiso 1 1 calc R . .
C37 C 0.8818(2) 0.4184(2) 0.7321(2) 0.0313(10) Uani 1 1 d . . .
H37A H 0.8539 0.3780 0.7142 0.047 Uiso 1 1 calc R . .
H37B H 0.8997 0.4375 0.6926 0.047 Uiso 1 1 calc R . .
H37C H 0.8486 0.4498 0.7466 0.047 Uiso 1 1 calc R . .
C33 C 0.9123(3) 0.2561(2) 0.8062(3) 0.0428(12) Uani 1 1 d . . .
H33A H 0.9128 0.2724 0.7575 0.064 Uiso 1 1 calc R . .
H33B H 0.8798 0.2174 0.8000 0.064 Uiso 1 1 calc R . .
H33C H 0.9636 0.2442 0.8350 0.064 Uiso 1 1 calc R . .
Zn2 Zn 0.19769(2) 0.84508(2) 0.74816(2) 0.01513(11) Uani 1 1 d . . .
Zn1 Zn -0.05246(2) 0.76062(2) 0.89892(2) 0.01566(11) Uani 1 1 d . . .
Mn2 Mn 0.12676(3) 0.84168(3) 0.91163(3) 0.01237(13) Uani 1 1 d . . .
Mn1 Mn -0.00217(3) 0.84823(3) 0.74659(3) 0.01221(13) Uani 1 1 d . . .
Mn3 Mn 0.09039(3) 0.70862(3) 0.80514(3) 0.01274(13) Uani 1 1 d . . .
O5 O 0.17501(13) 0.70408(11) 0.89584(13) 0.0167(6) Uani 1 1 d . . .
O6 O 0.10546(13) 0.61740(12) 0.79174(13) 0.0169(6) Uani 1 1 d . . .
N2 N 0.18526(16) 0.75635(14) 0.94641(16) 0.0144(7) Uani 1 1 d . . .
N1 N 0.01505(16) 0.92773(14) 0.81573(15) 0.0126(7) Uani 1 1 d . . .
O7 O -0.02004(13) 0.77507(11) 0.67809(13) 0.0158(6) Uani 1 1 d . . .
N3 N 0.01246(16) 0.71394(14) 0.70325(15) 0.0130(6) Uani 1 1 d . . .
N26 N 0.3304(2) 0.84199(16) 0.69803(18) 0.0242(8) Uani 1 1 d . . .
O1 O 0.07231(13) 0.79943(11) 0.82095(12) 0.0131(5) Uani 1 1 d . . .
N19 N 0.17560(16) 0.74670(14) 0.73661(16) 0.0158(7) Uani 1 1 d . . .
O3 O 0.07246(13) 0.92384(11) 0.88316(12) 0.0157(6) Uani 1 1 d . . .
N17 N 0.29182(19) 0.86327(14) 0.90091(17) 0.0169(7) Uani 1 1 d . . .
N10 N -0.00144(17) 0.68308(15) 0.86454(16) 0.0173(7) Uani 1 1 d . . .
N7 N 0.03626(17) 0.80599(15) 0.97222(16) 0.0175(7) Uani 1 1 d . . .
N20 N 0.16373(16) 0.72141(15) 0.67439(18) 0.0163(7) Uani 1 1 d . . .
N14 N 0.09281(17) 0.95219(17) 0.69256(16) 0.0171(7) Uani 1 1 d . . .
N25 N 0.27406(19) 0.87276(16) 0.69754(18) 0.0245(8) Uani 1 1 d . . .
N5 N -0.15365(18) 0.84418(15) 0.78566(16) 0.0175(7) Uani 1 1 d . . .
N16 N 0.22697(17) 0.86483(15) 0.85846(16) 0.0157(7) Uani 1 1 d . . .
O2 O -0.07579(13) 0.89612(12) 0.67295(12) 0.0171(6) Uani 1 1 d . . .
N4 N -0.09101(17) 0.81774(15) 0.80736(16) 0.0161(7) Uani 1 1 d . . .
O4 O 0.18182(13) 0.88501(11) 1.00053(12) 0.0149(5) Uani 1 1 d . . .
N11 N -0.02629(18) 0.62629(16) 0.85812(16) 0.0182(7) Uani 1 1 d . . .
N8 N 0.03242(17) 0.84720(17) 1.01956(17) 0.0207(7) Uani 1 1 d . . .
C21 C 0.0746(2) 0.57643(17) 0.73333(19) 0.0135(8) Uani 1 1 d . . .
C9 C 0.2538(2) 0.79391(18) 1.07212(19) 0.0136(8) Uani 1 1 d . . .
N24 N -0.2662(2) 0.75366(19) 0.8979(2) 0.0410(10) Uani 1 1 d . . .
N21 N 0.15101(19) 0.69553(16) 0.61639(18) 0.0249(8) Uani 1 1 d . . .
C8 C 0.2369(2) 0.74540(18) 1.01052(19) 0.0144(8) Uani 1 1 d . . .
C17 C -0.0016(2) 0.55433(18) 0.6045(2) 0.0175(8) Uani 1 1 d . . .
H17 H -0.0358 0.5690 0.5596 0.021 Uiso 1 1 calc R . .
N22 N -0.13362(19) 0.73263(17) 0.94379(18) 0.0262(8) Uani 1 1 d . . .
C1 C -0.0241(2) 0.98325(18) 0.8068(2) 0.0156(8) Uani 1 1 d . . .
C10 C 0.3029(2) 0.77266(18) 1.14219(19) 0.0174(8) Uani 1 1 d . . .
H10 H 0.3239 0.7299 1.1466 0.021 Uiso 1 1 calc R . .
N13 N 0.09794(17) 0.89191(15) 0.70309(16) 0.0178(7) Uani 1 1 d . . .
N28 N 0.00399(17) 0.81082(15) 0.44101(16) 0.0177(7) Uani 1 1 d . . .
C6 C -0.1693(2) 0.97469(18) 0.61359(19) 0.0154(8) Uani 1 1 d . . .
H6 H -0.1849 0.9467 0.5718 0.019 Uiso 1 1 calc R . .
C14 C 0.22344(19) 0.85913(18) 1.06583(18) 0.0138(8) Uani 1 1 d . . .
C15 C -0.0077(2) 0.66679(17) 0.65287(19) 0.0149(8) Uani 1 1 d . . .
C24 C -0.0239(2) 0.8399(2) 0.5047(2) 0.0256(10) Uani 1 1 d . . .
H24A H -0.0748 0.8225 0.5001 0.031 Uiso 1 1 calc R . .
H24B H 0.0098 0.8243 0.5525 0.031 Uiso 1 1 calc R . .
N23 N -0.2007(2) 0.74339(16) 0.91869(18) 0.0245(8) Uani 1 1 d . . .
N6 N -0.21168(19) 0.87045(18) 0.76204(18) 0.0291(8) Uani 1 1 d . . .
N9 N 0.0330(2) 0.88672(19) 1.06481(19) 0.0364(10) Uani 1 1 d . . .
C7 C -0.1094(2) 0.95494(18) 0.67603(19) 0.0156(8) Uani 1 1 d . . .
N18 N 0.35204(19) 0.86288(17) 0.94378(18) 0.0270(8) Uani 1 1 d . . .
C26 C 0.0786(2) 0.84381(19) 0.4387(2) 0.0228(9) Uani 1 1 d . . .
H26A H 0.0949 0.8237 0.3980 0.027 Uiso 1 1 calc R . .
H26B H 0.0687 0.8908 0.4266 0.027 Uiso 1 1 calc R . .
C2 C -0.0858(2) 0.99841(18) 0.73924(19) 0.0144(8) Uani 1 1 d . . .
C12 C 0.2883(2) 0.87741(19) 1.1978(2) 0.0206(9) Uani 1 1 d . . .
H12 H 0.2995 0.9055 1.2397 0.025 Uiso 1 1 calc R . .
N12 N -0.0474(2) 0.57170(17) 0.85178(19) 0.0303(9) Uani 1 1 d . . .
C4 C -0.1831(2) 1.07903(19) 0.6750(2) 0.0193(9) Uani 1 1 d . . .
H4 H -0.2074 1.1201 0.6742 0.023 Uiso 1 1 calc R . .
C13 C 0.2401(2) 0.89962(18) 1.13005(19) 0.0168(8) Uani 1 1 d . . .
H13 H 0.2183 0.9420 1.1271 0.020 Uiso 1 1 calc R . .
C5 C -0.2058(2) 1.03572(19) 0.6134(2) 0.0199(9) Uani 1 1 d . . .
H5 H -0.2460 1.0479 0.5715 0.024 Uiso 1 1 calc R . .
N15 N 0.08497(19) 1.00879(17) 0.68267(18) 0.0282(8) Uani 1 1 d . . .
C16 C 0.0221(2) 0.59894(18) 0.66503(19) 0.0144(8) Uani 1 1 d . . .
C27 C 0.1442(2) 0.8386(2) 0.5110(2) 0.0315(10) Uani 1 1 d . . .
H27A H 0.1293 0.8589 0.5517 0.047 Uiso 1 1 calc R . .
H27B H 0.1884 0.8613 0.5046 0.047 Uiso 1 1 calc R . .
H27C H 0.1564 0.7923 0.5224 0.047 Uiso 1 1 calc R . .
N27 N 0.3868(2) 0.8152(2) 0.6965(2) 0.0508(12) Uani 1 1 d . . .
C3 C -0.1238(2) 1.05988(19) 0.7373(2) 0.0205(9) Uani 1 1 d . . .
H3 H -0.1089 1.0883 0.7788 0.025 Uiso 1 1 calc R . .
C28 C 0.0146(2) 0.73659(18) 0.4554(2) 0.0252(9) Uani 1 1 d . . .
H28A H -0.0337 0.7180 0.4584 0.030 Uiso 1 1 calc R . .
H28B H 0.0521 0.7301 0.5042 0.030 Uiso 1 1 calc R . .
C29 C 0.0404(2) 0.6972(2) 0.3969(2) 0.0350(11) Uani 1 1 d . . .
H29A H 0.0036 0.7026 0.3482 0.053 Uiso 1 1 calc R . .
H29B H 0.0444 0.6506 0.4104 0.053 Uiso 1 1 calc R . .
H29C H 0.0895 0.7133 0.3951 0.053 Uiso 1 1 calc R . .
C25 C -0.0272(2) 0.9152(2) 0.5068(2) 0.0321(11) Uani 1 1 d . . .
H25A H 0.0237 0.9331 0.5158 0.048 Uiso 1 1 calc R . .
H25B H -0.0479 0.9290 0.5466 0.048 Uiso 1 1 calc R . .
H25C H -0.0593 0.9315 0.4593 0.048 Uiso 1 1 calc R . .

loop_
_atom_site_aniso_label
_atom_site_aniso_U_11
_atom_site_aniso_U_22
_atom_site_aniso_U_33
_atom_site_aniso_U_23
_atom_site_aniso_U_13
_atom_site_aniso_U_12
O8 0.0362(18) 0.0265(17) 0.0274(16) -0.0008(13) 0.0030(14) 0.0085(14)
N30 0.0190(17) 0.0148(17) 0.0139(16) 0.0001(13) 0.0046(14) -0.0006(14)
C20 0.018(2) 0.015(2) 0.0135(19) -0.0036(16) 0.0019(16) -0.0004(17)
N29 0.0159(17) 0.0171(18) 0.0228(17) 0.0039(14) 0.0048(14) 0.0028(14)
C18 0.020(2) 0.018(2) 0.018(2) -0.0090(17) 0.0031(17) -0.0024(17)
C19 0.021(2) 0.009(2) 0.025(2) -0.0020(16) 0.0103(18) -0.0007(17)
C45 0.022(2) 0.034(3) 0.032(2) 0.010(2) 0.0075(19) 0.009(2)
C44 0.024(2) 0.015(2) 0.026(2) 0.0066(17) 0.0121(18) 0.0031(18)
C42 0.022(2) 0.021(2) 0.018(2) -0.0059(17) 0.0058(17) 0.0019(18)
C34 0.016(2) 0.023(2) 0.029(2) 0.0091(18) 0.0033(18) 0.0043(18)
C40 0.016(2) 0.022(2) 0.018(2) -0.0044(17) 0.0017(16) -0.0028(17)
C46 0.025(2) 0.040(3) 0.021(2) -0.002(2) 0.0030(18) 0.003(2)
C36 0.019(2) 0.029(2) 0.024(2) 0.0028(18) 0.0093(18) 0.0016(19)
C31 0.029(2) 0.027(2) 0.031(2) 0.0065(19) 0.014(2) 0.004(2)
C38 0.020(2) 0.016(2) 0.019(2) 0.0011(16) 0.0074(17) -0.0021(17)
C35 0.021(2) 0.038(3) 0.032(2) 0.001(2) -0.0015(19) -0.001(2)
C43 0.024(2) 0.036(3) 0.029(2) -0.009(2) 0.0145(19) -0.003(2)
C30 0.021(2) 0.020(2) 0.023(2) 0.0037(17) 0.0061(18) 0.0020(18)
C39 0.026(2) 0.025(2) 0.024(2) -0.0063(18) 0.0117(18) -0.0034(19)
C41 0.018(2) 0.031(3) 0.032(2) 0.0040(19) 0.0042(19) 0.0009(19)
C22 0.028(2) 0.021(2) 0.018(2) 0.0034(17) 0.0025(18) 0.0051(19)
C11 0.026(2) 0.026(2) 0.0101(19) 0.0036(17) -0.0016(17) 0.0012(19)
C23 0.026(2) 0.038(3) 0.028(2) 0.003(2) 0.0011(19) 0.004(2)
C32 0.018(2) 0.019(2) 0.038(3) 0.0007(19) 0.0021(19) -0.0027(18)
C37 0.027(2) 0.041(3) 0.027(2) 0.009(2) 0.010(2) 0.005(2)
C33 0.041(3) 0.024(3) 0.063(3) -0.009(2) 0.013(3) -0.003(2)
Zn2 0.0146(2) 0.0149(2) 0.0153(2) -0.00035(18) 0.00343(18) 0.00025(19)
Zn1 0.0171(2) 0.0144(2) 0.0153(2) -0.00024(18) 0.00449(18) 0.00000(19)
Mn2 0.0140(3) 0.0101(3) 0.0111(3) -0.0005(2) 0.0007(2) 0.0010(2)
Mn1 0.0134(3) 0.0107(3) 0.0108(3) -0.0006(2) 0.0007(2) 0.0017(2)
Mn3 0.0144(3) 0.0106(3) 0.0117(3) -0.0009(2) 0.0014(2) 0.0011(2)
O5 0.0193(14) 0.0110(14) 0.0172(13) -0.0051(11) 0.0013(11) 0.0029(11)
O6 0.0195(14) 0.0124(14) 0.0144(13) -0.0019(11) -0.0020(11) 0.0039(11)
N2 0.0169(17) 0.0125(17) 0.0143(16) -0.0011(13) 0.0051(13) 0.0008(14)
N1 0.0132(16) 0.0140(17) 0.0081(15) 0.0002(12) -0.0011(13) -0.0025(13)
O7 0.0203(14) 0.0110(14) 0.0133(13) 0.0000(10) 0.0002(11) 0.0044(11)
N3 0.0121(16) 0.0110(16) 0.0148(16) 0.0007(13) 0.0021(13) 0.0018(13)
N26 0.026(2) 0.020(2) 0.030(2) -0.0045(16) 0.0148(17) -0.0095(17)
O1 0.0144(13) 0.0109(14) 0.0109(12) -0.0002(10) -0.0010(10) 0.0029(11)
N19 0.0182(17) 0.0155(17) 0.0136(16) -0.0020(14) 0.0043(13) -0.0013(14)
O3 0.0189(14) 0.0140(14) 0.0086(12) -0.0007(10) -0.0052(11) 0.0025(11)
N17 0.024(2) 0.0115(17) 0.0173(17) -0.0035(13) 0.0098(16) -0.0005(15)
N10 0.0226(18) 0.0109(17) 0.0195(17) -0.0021(14) 0.0079(14) -0.0025(14)
N7 0.0211(18) 0.0163(18) 0.0158(16) -0.0061(14) 0.0065(14) -0.0013(14)
N20 0.0125(17) 0.0121(17) 0.0251(19) 0.0066(15) 0.0067(14) 0.0054(13)
N14 0.0156(18) 0.024(2) 0.0122(16) -0.0006(15) 0.0040(13) -0.0012(15)
N25 0.0240(19) 0.0210(19) 0.031(2) 0.0029(15) 0.0126(16) -0.0006(16)
N5 0.0196(19) 0.0187(18) 0.0146(16) -0.0019(14) 0.0053(15) -0.0060(16)
N16 0.0117(17) 0.0194(18) 0.0139(16) -0.0004(13) 0.0001(14) -0.0004(14)
O2 0.0184(14) 0.0154(14) 0.0138(13) 0.0004(11) -0.0011(11) 0.0038(11)
N4 0.0146(17) 0.0152(17) 0.0171(16) -0.0029(13) 0.0026(14) -0.0013(14)
O4 0.0179(14) 0.0097(14) 0.0135(13) -0.0009(11) -0.0012(11) 0.0025(11)
N11 0.0224(19) 0.019(2) 0.0132(17) 0.0014(14) 0.0052(14) 0.0060(16)
N8 0.0096(17) 0.033(2) 0.0200(18) 0.0014(16) 0.0053(14) 0.0002(15)
C21 0.0127(19) 0.012(2) 0.0158(19) -0.0015(15) 0.0040(16) -0.0028(16)
C9 0.015(2) 0.014(2) 0.0123(18) 0.0009(15) 0.0048(15) 0.0009(16)
N24 0.025(2) 0.042(3) 0.057(3) -0.004(2) 0.014(2) -0.0052(19)
N21 0.033(2) 0.023(2) 0.0232(19) -0.0038(16) 0.0138(16) 0.0032(16)
C8 0.0139(19) 0.017(2) 0.0115(18) 0.0031(15) 0.0025(16) -0.0037(16)
C17 0.019(2) 0.018(2) 0.0127(19) -0.0004(16) -0.0003(16) 0.0024(17)
N22 0.022(2) 0.030(2) 0.030(2) 0.0087(16) 0.0125(16) 0.0041(16)
C1 0.0123(19) 0.014(2) 0.021(2) 0.0039(16) 0.0048(16) 0.0003(16)
C10 0.016(2) 0.016(2) 0.019(2) 0.0057(16) 0.0031(16) 0.0013(16)
N13 0.0160(17) 0.0154(19) 0.0213(17) 0.0028(14) 0.0042(14) 0.0006(14)
N28 0.0190(18) 0.0170(18) 0.0154(16) 0.0004(13) 0.0026(14) -0.0015(14)
C6 0.016(2) 0.016(2) 0.0130(18) -0.0008(16) 0.0011(16) 0.0005(16)
C14 0.0110(19) 0.019(2) 0.0102(18) -0.0001(15) 0.0009(15) -0.0037(16)
C15 0.018(2) 0.010(2) 0.019(2) -0.0038(16) 0.0074(16) -0.0028(16)
C24 0.023(2) 0.036(3) 0.018(2) 0.0025(19) 0.0062(18) -0.003(2)
N23 0.026(2) 0.023(2) 0.0275(19) -0.0053(15) 0.0125(17) -0.0072(17)
N6 0.021(2) 0.039(2) 0.0258(19) 0.0043(17) 0.0041(16) 0.0027(18)
N9 0.029(2) 0.052(3) 0.029(2) -0.023(2) 0.0087(17) 0.0018(19)
C7 0.014(2) 0.016(2) 0.0166(19) 0.0035(16) 0.0046(16) 0.0016(16)
N18 0.0197(19) 0.034(2) 0.0229(19) -0.0057(16) -0.0015(16) 0.0007(16)
C26 0.025(2) 0.023(2) 0.021(2) -0.0003(18) 0.0085(18) -0.0089(19)
C2 0.014(2) 0.014(2) 0.0151(19) 0.0017(15) 0.0040(16) 0.0023(16)
C12 0.027(2) 0.019(2) 0.014(2) -0.0041(17) 0.0044(17) -0.0028(18)
N12 0.040(2) 0.014(2) 0.037(2) -0.0016(16) 0.0117(18) -0.0085(17)
C4 0.019(2) 0.016(2) 0.021(2) 0.0038(17) 0.0038(17) 0.0083(17)
C13 0.017(2) 0.016(2) 0.017(2) 0.0033(16) 0.0045(16) 0.0021(17)
C5 0.013(2) 0.024(2) 0.020(2) 0.0047(17) 0.0015(16) 0.0033(17)
N15 0.033(2) 0.020(2) 0.032(2) 0.0075(16) 0.0096(17) -0.0011(17)
C16 0.0134(19) 0.015(2) 0.0145(19) -0.0024(16) 0.0034(15) 0.0013(16)
C27 0.030(3) 0.029(3) 0.033(2) 0.003(2) 0.005(2) -0.006(2)
N27 0.042(3) 0.043(3) 0.081(3) -0.011(2) 0.041(2) -0.009(2)
C3 0.021(2) 0.020(2) 0.021(2) 0.0003(17) 0.0077(17) 0.0011(18)
C28 0.021(2) 0.015(2) 0.032(2) 0.0118(18) -0.0043(18) -0.0022(18)
C29 0.031(3) 0.019(2) 0.052(3) -0.002(2) 0.007(2) -0.003(2)
C25 0.032(3) 0.037(3) 0.026(2) -0.008(2) 0.007(2) 0.003(2)

loop_
_atom_type_symbol
_atom_type_description
_atom_type_scat_dispersion_real
_atom_type_scat_dispersion_imag
_atom_type_scat_source
C C 0.0033 0.0016 'International Tables Vol C Tables 4.2.6.8 and 6.1.1.4'
H H 0.0000 0.0000 'International Tables Vol C Tables 4.2.6.8 and 6.1.1.4'
N N 0.0061 0.0033 'International Tables Vol C Tables 4.2.6.8 and 6.1.1.4'
O O 0.0106 0.0060 'International Tables Vol C Tables 4.2.6.8 and 6.1.1.4'
Mn Mn 0.3368 0.7283 'International Tables Vol C Tables 4.2.6.8 and 6.1.1.4'
Zn Zn 0.2839 1.4301 'International Tables Vol C Tables 4.2.6.8 and 6.1.1.4'

loop_
_geom_angle_atom_site_label_1
_geom_angle_atom_site_label_2
_geom_angle_atom_site_label_3
_geom_angle
_geom_angle_site_symmetry_1
_geom_angle_site_symmetry_3
_geom_angle_publ_flag
C44 N30 C40 107.1(3) . . ?
C44 N30 C42 111.3(3) . . ?
C40 N30 C42 110.3(3) . . ?
C44 N30 C38 111.2(3) . . ?
C40 N30 C38 111.3(3) . . ?
C42 N30 C38 105.7(3) . . ?
C19 C20 C21 121.0(3) . . ?
C34 N29 C32 109.0(3) . . ?
C34 N29 C36 108.5(3) . . ?
C32 N29 C36 112.1(3) . . ?
C34 N29 C30 111.7(3) . . ?
C32 N29 C30 107.3(3) . . ?
C36 N29 C30 108.3(3) . . ?
C17 C18 C19 118.8(3) . . ?
C20 C19 C18 120.7(3) . . ?
N30 C44 C45 115.5(3) . . ?
C43 C42 N30 115.5(3) . . ?
N29 C34 C35 115.7(3) . . ?
C41 C40 N30 114.7(3) . . ?
C37 C36 N29 116.1(3) . . ?
C39 C38 N30 115.1(3) . . ?
C31 C30 N29 115.6(3) . . ?
C23 C22 N28 115.7(3) . . ?
C12 C11 C10 119.1(3) . . ?
C33 C32 N29 116.4(3) . . ?
N25 Zn2 N16 114.51(13) . . ?
N25 Zn2 N13 110.58(13) . . ?
N16 Zn2 N13 106.02(12) . . ?
N25 Zn2 N19 111.88(12) . . ?
N16 Zn2 N19 106.81(12) . . ?
N13 Zn2 N19 106.55(12) . . ?
N22 Zn1 N4 113.41(13) . . ?
N22 Zn1 N7 113.53(13) . . ?
N4 Zn1 N7 109.44(12) . . ?
N22 Zn1 N10 112.73(13) . . ?
N4 Zn1 N10 104.77(12) . . ?
N7 Zn1 N10 102.04(12) . . ?
O4 Mn2 O1 178.73(11) . . ?
O4 Mn2 O3 86.98(10) . . ?
O1 Mn2 O3 92.47(10) . . ?
O4 Mn2 N2 90.68(11) . . ?
O1 Mn2 N2 89.89(11) . . ?
O3 Mn2 N2 177.48(11) . . ?
O4 Mn2 N7 89.57(10) . . ?
O1 Mn2 N7 91.58(10) . . ?
O3 Mn2 N7 90.82(10) . . ?
N2 Mn2 N7 88.23(11) . . ?
O4 Mn2 N16 89.62(10) . . ?
O1 Mn2 N16 89.31(10) . . ?
O3 Mn2 N16 96.74(10) . . ?
N2 Mn2 N16 84.16(11) . . ?
N7 Mn2 N16 172.34(11) . . ?
O2 Mn1 O1 179.78(12) . . ?
O2 Mn1 O7 87.70(10) . . ?
O1 Mn1 O7 92.08(10) . . ?
O2 Mn1 N1 90.33(11) . . ?
O1 Mn1 N1 89.88(11) . . ?
O7 Mn1 N1 177.90(11) . . ?
O2 Mn1 N4 91.98(11) . . ?
O1 Mn1 N4 88.01(10) . . ?
O7 Mn1 N4 96.48(10) . . ?
N1 Mn1 N4 84.31(11) . . ?
O2 Mn1 N13 91.34(10) . . ?
O1 Mn1 N13 88.70(10) . . ?
O7 Mn1 N13 93.29(10) . . ?
N1 Mn1 N13 86.02(11) . . ?
N4 Mn1 N13 169.79(11) . . ?
O6 Mn3 O1 177.57(10) . . ?
O6 Mn3 O5 87.62(10) . . ?
O1 Mn3 O5 92.39(10) . . ?
O6 Mn3 N3 91.04(11) . . ?
O1 Mn3 N3 89.26(11) . . ?
O5 Mn3 N3 172.53(11) . . ?
O6 Mn3 N10 90.09(11) . . ?
O1 Mn3 N10 87.49(10) . . ?
O5 Mn3 N10 94.69(10) . . ?
N3 Mn3 N10 92.66(11) . . ?
O6 Mn3 N19 95.60(10) . . ?
O1 Mn3 N19 86.83(10) . . ?
O5 Mn3 N19 89.94(10) . . ?
N3 Mn3 N19 82.87(11) . . ?
N10 Mn3 N19 172.82(11) . . ?
N2 O5 Mn3 118.24(19) . . ?
C21 O6 Mn3 131.1(2) . . ?
C8 N2 O5 114.3(3) . . ?
C8 N2 Mn2 127.5(2) . . ?
O5 N2 Mn2 118.0(2) . . ?
C1 N1 O3 114.0(3) . . ?
C1 N1 Mn1 127.9(2) . . ?
O3 N1 Mn1 118.0(2) . . ?
N3 O7 Mn1 118.88(19) . . ?
C15 N3 O7 113.3(3) . . ?
C15 N3 Mn3 127.6(2) . . ?
O7 N3 Mn3 118.8(2) . . ?
N27 N26 N25 175.9(4) . . ?
Mn2 O1 Mn3 120.01(12) . . ?
Mn2 O1 Mn1 119.76(12) . . ?
Mn3 O1 Mn1 120.21(12) . . ?
N20 N19 Zn2 118.9(2) . . ?
N20 N19 Mn3 113.8(2) . . ?
Zn2 N19 Mn3 113.32(12) . . ?
N1 O3 Mn2 119.62(19) . . ?
N18 N17 N16 176.9(4) . . ?
N11 N10 Zn1 124.1(2) . . ?
N11 N10 Mn3 117.4(2) . . ?
Zn1 N10 Mn3 116.50(14) . . ?
N8 N7 Zn1 126.2(2) . . ?
N8 N7 Mn2 109.3(2) . . ?
Zn1 N7 Mn2 110.69(12) . . ?
N21 N20 N19 177.4(4) . . ?
N15 N14 N13 177.3(4) . . ?
N26 N25 Zn2 125.1(3) . . ?
N6 N5 N4 176.4(4) . . ?
N17 N16 Zn2 125.4(2) . . ?
N17 N16 Mn2 116.8(2) . . ?
Zn2 N16 Mn2 112.23(13) . . ?
C7 O2 Mn1 131.3(2) . . ?
N5 N4 Zn1 126.6(2) . . ?
N5 N4 Mn1 116.6(2) . . ?
Zn1 N4 Mn1 116.23(14) . . ?
C14 O4 Mn2 129.6(2) . . ?
N12 N11 N10 177.6(4) . . ?
N9 N8 N7 176.2(4) . . ?
O6 C21 C20 118.7(3) . . ?
O6 C21 C16 122.7(3) . . ?
C20 C21 C16 118.5(3) . . ?
C14 C9 C10 119.0(3) . . ?
C14 C9 C8 124.2(3) . . ?
C10 C9 C8 116.9(3) . . ?
N2 C8 C9 122.2(3) . . ?
C18 C17 C16 121.9(3) . . ?
N23 N22 Zn1 126.2(3) . . ?
N1 C1 C2 123.1(3) . . ?
C11 C10 C9 121.0(3) . . ?
N14 N13 Zn2 123.2(2) . . ?
N14 N13 Mn1 112.9(2) . . ?
Zn2 N13 Mn1 112.46(13) . . ?
C28 N28 C22 111.0(3) . . ?
C28 N28 C26 111.2(3) . . ?
C22 N28 C26 106.0(3) . . ?
C28 N28 C24 107.0(3) . . ?
C22 N28 C24 110.9(3) . . ?
C26 N28 C24 110.9(3) . . ?
C5 C6 C7 120.6(3) . . ?
O4 C14 C13 118.2(3) . . ?
O4 C14 C9 122.8(3) . . ?
C13 C14 C9 118.9(3) . . ?
N3 C15 C16 123.3(3) . . ?
C25 C24 N28 115.1(3) . . ?
N24 N23 N22 176.6(4) . . ?
O2 C7 C6 118.1(3) . . ?
O2 C7 C2 122.8(3) . . ?
C6 C7 C2 119.1(3) . . ?
C27 C26 N28 115.2(3) . . ?
C3 C2 C7 119.0(3) . . ?
C3 C2 C1 117.2(3) . . ?
C7 C2 C1 123.8(3) . . ?
C11 C12 C13 121.2(3) . . ?
C3 C4 C5 118.9(3) . . ?
C12 C13 C14 120.7(3) . . ?
C6 C5 C4 121.0(3) . . ?
C17 C16 C21 118.9(3) . . ?
C17 C16 C15 117.1(3) . . ?
C21 C16 C15 123.9(3) . . ?
C4 C3 C2 121.4(3) . . ?
N28 C28 C29 115.8(3) . . ?

loop_
_geom_bond_atom_site_label_1
_geom_bond_atom_site_label_2
_geom_bond_distance
_geom_bond_site_symmetry_2
_geom_bond_publ_flag
O8 C46 1.418(5) . ?
N30 C44 1.513(4) . ?
N30 C40 1.518(4) . ?
N30 C42 1.519(4) . ?
N30 C38 1.524(4) . ?
C20 C19 1.377(5) . ?
C20 C21 1.393(5) . ?
N29 C34 1.510(4) . ?
N29 C32 1.517(5) . ?
N29 C36 1.521(4) . ?
N29 C30 1.529(4) . ?
C18 C17 1.371(5) . ?
C18 C19 1.396(5) . ?
C45 C44 1.511(5) . ?
C42 C43 1.517(5) . ?
C34 C35 1.519(5) . ?
C40 C41 1.507(5) . ?
C36 C37 1.508(5) . ?
C31 C30 1.514(5) . ?
C38 C39 1.516(5) . ?
C22 C23 1.502(5) . ?
C22 N28 1.524(4) . ?
C11 C12 1.376(5) . ?
C11 C10 1.385(5) . ?
C32 C33 1.509(5) . ?
Zn2 N25 1.966(3) . ?
Zn2 N16 1.993(3) . ?
Zn2 N13 1.997(3) . ?
Zn2 N19 2.005(3) . ?
Zn1 N22 1.972(3) . ?
Zn1 N4 1.994(3) . ?
Zn1 N7 2.000(3) . ?
Zn1 N10 2.002(3) . ?
Mn2 O4 1.872(2) . ?
Mn2 O1 1.883(2) . ?
Mn2 O3 1.910(2) . ?
Mn2 N2 2.014(3) . ?
Mn2 N7 2.354(3) . ?
Mn2 N16 2.354(3) . ?
Mn1 O2 1.873(2) . ?
Mn1 O1 1.897(2) . ?
Mn1 O7 1.900(2) . ?
Mn1 N1 2.006(3) . ?
Mn1 N4 2.301(3) . ?
Mn1 N13 2.360(3) . ?
Mn3 O6 1.870(2) . ?
Mn3 O1 1.882(2) . ?
Mn3 O5 1.923(2) . ?
Mn3 N3 2.007(3) . ?
Mn3 N10 2.306(3) . ?
Mn3 N19 2.392(3) . ?
O5 N2 1.378(3) . ?
O6 C21 1.342(4) . ?
N2 C8 1.301(4) . ?
N1 C1 1.303(4) . ?
N1 O3 1.378(3) . ?
O7 N3 1.378(3) . ?
N3 C15 1.301(4) . ?
N26 N27 1.164(5) . ?
N26 N25 1.193(4) . ?
N19 N20 1.217(4) . ?
N17 N18 1.152(4) . ?
N17 N16 1.214(4) . ?
N10 N11 1.214(4) . ?
N7 N8 1.218(4) . ?
N20 N21 1.152(4) . ?
N14 N15 1.148(4) . ?
N14 N13 1.219(4) . ?
N5 N6 1.146(4) . ?
N5 N4 1.214(4) . ?
O2 C7 1.333(4) . ?
O4 C14 1.330(4) . ?
N11 N12 1.151(4) . ?
N8 N9 1.148(4) . ?
C21 C16 1.418(5) . ?
C9 C14 1.407(5) . ?
C9 C10 1.410(5) . ?
C9 C8 1.459(5) . ?
N24 N23 1.160(4) . ?
C17 C16 1.398(5) . ?
N22 N23 1.193(4) . ?
C1 C2 1.449(5) . ?
N28 C28 1.509(4) . ?
N28 C26 1.521(4) . ?
N28 C24 1.526(4) . ?
C6 C5 1.388(5) . ?
C6 C7 1.396(5) . ?
C14 C13 1.396(5) . ?
C15 C16 1.453(5) . ?
C24 C25 1.507(5) . ?
C7 C2 1.419(5) . ?
C26 C27 1.516(5) . ?
C2 C3 1.406(5) . ?
C12 C13 1.380(5) . ?
C4 C3 1.386(5) . ?
C4 C5 1.394(5) . ?
C28 C29 1.517(5) . ?
